data_4037959
loop_
_publ_author_name
'Han, Xu'
'Gao, Feng'
'Li, Chunpu'
'Fang, Daqing'
'Xie, Xiong'
'Zhou, Yu'
'Liu, Hong'

_publ_section_title
;
 Synthesis of Highly Fused Pyrano[2,3-b]pyridines via Rh(III)-Catalyzed
 C-H Activation and Intramolecular Cascade Annulation under Room
 Temperature.
;
_journal_name_full 'The Journal of organic chemistry'
_journal_paper_doi 10.1021/acs.joc.9b03102
_journal_year 2020
_chemical_formula_moiety 'C19 H15 N O4'
_chemical_formula_sum 'C19 H15 N O4'
_chemical_formula_weight 321.32
_space_group_crystal_system monoclinic
_space_group_IT_number 15
_space_group_name_Hall '-C 2yc'
_space_group_name_H-M_alt 'C 1 2/c 1'
_atom_sites_solution_hydrogens geom
_atom_sites_solution_primary dual
_audit_creation_date 2019-09-22
_audit_creation_method
;
Olex2 1.2
(compiled 2018.05.29 svn.r3508 for OlexSys, GUI svn.r5506)
;
_cell_angle_alpha 90
_cell_angle_beta 90.12(5)
_cell_angle_gamma 90
_cell_formula_units_Z 8
_cell_length_a 14.4200(17)
_cell_length_b 19.703(2)
_cell_length_c 10.3796(12)
_cell_measurement_reflns_used 9882
_cell_measurement_temperature 150
_cell_measurement_theta_max 74.833
_cell_measurement_theta_min 3.799
_cell_volume 2949.0(6)
_computing_cell_refinement 'SAINT V8.38A (?, 2016)'
_computing_data_reduction 'SAINT V8.38A (?, 2016)'
_computing_molecular_graphics 'Olex2 (Dolomanov et al., 2009)'
_computing_publication_material 'Olex2 (Dolomanov et al., 2009)'
_computing_structure_refinement 'ShelXL (Sheldrick, 2015)'
_computing_structure_solution 'ShelXT (Sheldrick, 2015)'
_diffrn_ambient_temperature 150.0
_diffrn_measured_fraction_theta_full 0.997
_diffrn_measured_fraction_theta_max 0.989
_diffrn_measurement_device_type 'D8 VENTURE'
_diffrn_measurement_method '\f and \w scans'
_diffrn_radiation_type CuK\a
_diffrn_radiation_wavelength 1.54178
_diffrn_reflns_av_R_equivalents 0.0402
_diffrn_reflns_av_unetI/netI 0.0354
_diffrn_reflns_Laue_measured_fraction_full 0.997
_diffrn_reflns_Laue_measured_fraction_max 0.989
_diffrn_reflns_limit_h_max 17
_diffrn_reflns_limit_h_min -17
_diffrn_reflns_limit_k_max 24
_diffrn_reflns_limit_k_min -24
_diffrn_reflns_limit_l_max 12
_diffrn_reflns_limit_l_min -9
_diffrn_reflns_number 16198
_diffrn_reflns_point_group_measured_fraction_full 0.997
_diffrn_reflns_point_group_measured_fraction_max 0.989
_diffrn_reflns_theta_full 67.679
_diffrn_reflns_theta_max 74.970
_diffrn_reflns_theta_min 3.799
_diffrn_standards_number 0
_exptl_absorpt_coefficient_mu 0.843
_exptl_absorpt_correction_T_max 0.7538
_exptl_absorpt_correction_T_min 0.6601
_exptl_absorpt_correction_type multi-scan
_exptl_absorpt_process_details
'SADABS-2016/2 (Bruker,2016/2) was used for absorption correction. wR2(int) was 0.1489 before and 0.0578 after correction. The Ratio of minimum to maximum transmission is 0.8757. The \l/2 correction factor is Not present.'
_exptl_crystal_colour colourless
_exptl_crystal_colour_primary colourless
_exptl_crystal_density_diffrn 1.447
_exptl_crystal_description block
_exptl_crystal_F_000 1344
_exptl_crystal_size_max 0.08
_exptl_crystal_size_mid 0.05
_exptl_crystal_size_min 0.04
_refine_diff_density_max 0.235
_refine_diff_density_min -0.218
_refine_diff_density_rms 0.041
_refine_ls_extinction_method none
_refine_ls_goodness_of_fit_ref 0.970
_refine_ls_hydrogen_treatment constr
_refine_ls_matrix_type full
_refine_ls_number_parameters 218
_refine_ls_number_reflns 3008
_refine_ls_number_restraints 0
_refine_ls_restrained_S_all 0.970
_refine_ls_R_factor_all 0.0377
_refine_ls_R_factor_gt 0.0368
_refine_ls_shift/su_max 0.001
_refine_ls_shift/su_mean 0.000
_refine_ls_structure_factor_coef Fsqd
_refine_ls_weighting_details 'w=1/[\s^2^(Fo^2^)+(0.0581P)^2^+2.0356P] where P=(Fo^2^+2Fc^2^)/3'
_refine_ls_weighting_scheme calc
_refine_ls_wR_factor_gt 0.1027
_refine_ls_wR_factor_ref 0.1035
_reflns_Friedel_coverage 0.000
_reflns_number_gt 2899
_reflns_number_total 3008
_reflns_threshold_expression 'I > 2\s(I)'
_cod_data_source_file jo9b03102_si_002.cif
_cod_data_source_block zz
_cod_database_code 4037959
_shelx_shelxl_version_number 2018/3
_shelx_space_group_comment
;
The symmetry employed for this shelxl refinement is uniquely defined
by the following loop, which should always be used as a source of
symmetry information in preference to the above space-group names.
They are only intended as comments.
;
_shelx_estimated_absorpt_t_max 0.967
_shelx_estimated_absorpt_t_min 0.936
_olex2_refinement_description
;
1. Fixed Uiso
 At 1.2 times of:
  All C(H) groups, All C(H,H) groups
 At 1.5 times of:
  All C(H,H,H) groups
2.a Secondary CH2 refined with riding coordinates:
 C17(H17A,H17B), C18(H18A,H18B), C1(H1A,H1B)
2.b Aromatic/amide H refined with riding coordinates:
 C12(H12), C13(H13), C5(H5), C14(H14), C15(H15), C4(H4)
2.c Idealised Me refined as rotating group:
 C19(H19A,H19B,H19C)
;
_olex2_submission_special_instructions 'No special instructions were received'

loop_
_space_group_symop_operation_xyz
'x, y, z'
'-x, y, -z+1/2'
'x+1/2, y+1/2, z'
'-x+1/2, y+1/2, -z+1/2'
'-x, -y, -z'
'x, -y, z-1/2'
'-x+1/2, -y+1/2, -z'
'x+1/2, -y+1/2, z-1/2'

loop_
_atom_site_label
_atom_site_type_symbol
_atom_site_fract_x
_atom_site_fract_y
_atom_site_fract_z
_atom_site_U_iso_or_equiv
_atom_site_adp_type
_atom_site_occupancy
_atom_site_site_symmetry_order
_atom_site_calc_flag
_atom_site_refinement_flags_posn
_atom_site_refinement_flags_adp
_atom_site_refinement_flags_occupancy
_atom_site_disorder_assembly
_atom_site_disorder_group
O1 O 0.59973(6) 0.63765(4) 0.51585(7) 0.0268(2) Uani 1 1 d . . . . .
O3 O 0.61850(6) 0.68500(4) -0.00171(8) 0.0295(2) Uani 1 1 d . . . . .
O2 O 0.62134(6) 0.86588(4) 0.46963(8) 0.0288(2) Uani 1 1 d . . . . .
O4 O 0.61572(6) 0.78620(4) -0.11385(8) 0.0322(2) Uani 1 1 d . . . . .
N1 N 0.61151(7) 0.75042(5) 0.48981(9) 0.0255(2) Uani 1 1 d . . . . .
C9 C 0.62671(7) 0.67734(5) 0.30027(10) 0.0225(2) Uani 1 1 d . . . . .
C8 C 0.62667(7) 0.73648(6) 0.21888(10) 0.0225(2) Uani 1 1 d . . . . .
C7 C 0.61950(8) 0.80374(5) 0.41629(11) 0.0245(2) Uani 1 1 d . . . . .
C6 C 0.62352(7) 0.80219(6) 0.27808(11) 0.0239(2) Uani 1 1 d . . . . .
C12 C 0.70574(7) 0.58835(6) 0.15926(11) 0.0257(2) Uani 1 1 d . . . . .
H12 H 0.731583 0.622519 0.105665 0.031 Uiso 1 1 calc R . . . .
C11 C 0.64806(7) 0.60670(5) 0.26237(10) 0.0230(2) Uani 1 1 d . . . . .
C2 C 0.62389(7) 0.73867(5) 0.08360(11) 0.0236(2) Uani 1 1 d . . . . .
C13 C 0.72520(8) 0.52051(6) 0.13526(11) 0.0288(3) Uani 1 1 d . . . . .
H13 H 0.762853 0.508607 0.063745 0.035 Uiso 1 1 calc R . . . .
C16 C 0.61553(7) 0.55525(6) 0.34484(10) 0.0241(2) Uani 1 1 d . . . . .
C10 C 0.61199(7) 0.68927(5) 0.43027(11) 0.0234(2) Uani 1 1 d . . . . .
C5 C 0.61943(8) 0.86285(6) 0.20645(11) 0.0265(2) Uani 1 1 d . . . . .
H5 H 0.617559 0.905116 0.250426 0.032 Uiso 1 1 calc R . . . .
C17 C 0.55909(8) 0.57801(6) 0.45844(11) 0.0261(2) Uani 1 1 d . . . . .
H17A H 0.494978 0.588224 0.430189 0.031 Uiso 1 1 calc R . . . .
H17B H 0.556330 0.541121 0.523074 0.031 Uiso 1 1 calc R . . . .
C14 C 0.69021(8) 0.46975(6) 0.21473(12) 0.0298(3) Uani 1 1 d . . . . .
H14 H 0.702744 0.423382 0.196654 0.036 Uiso 1 1 calc R . . . .
C18 C 0.60880(9) 0.86929(6) 0.60823(11) 0.0289(3) Uani 1 1 d . . . . .
H18A H 0.661909 0.847899 0.653153 0.035 Uiso 1 1 calc R . . . .
H18B H 0.551283 0.845418 0.633732 0.035 Uiso 1 1 calc R . . . .
C15 C 0.63655(8) 0.48760(6) 0.32119(11) 0.0273(2) Uani 1 1 d . . . . .
H15 H 0.614326 0.453363 0.377695 0.033 Uiso 1 1 calc R . . . .
C3 C 0.62036(8) 0.79847(6) 0.01604(11) 0.0256(2) Uani 1 1 d . . . . .
C4 C 0.61810(8) 0.86196(6) 0.07391(12) 0.0283(3) Uani 1 1 d . . . . .
H4 H 0.615767 0.902581 0.024691 0.034 Uiso 1 1 calc R . . . .
C19 C 0.60267(9) 0.94337(6) 0.64206(12) 0.0328(3) Uani 1 1 d . . . . .
H19A H 0.551583 0.964274 0.593924 0.049 Uiso 1 1 calc GR . . . .
H19B H 0.661027 0.965907 0.619623 0.049 Uiso 1 1 calc GR . . . .
H19C H 0.591400 0.948205 0.734686 0.049 Uiso 1 1 calc GR . . . .
C1 C 0.61384(10) 0.71441(7) -0.12645(11) 0.0366(3) Uani 1 1 d . . . . .
H1A H 0.555988 0.700139 -0.170249 0.044 Uiso 1 1 calc R . . . .
H1B H 0.667108 0.699016 -0.178898 0.044 Uiso 1 1 calc R . . . .

loop_
_atom_site_aniso_label
_atom_site_aniso_U_11
_atom_site_aniso_U_22
_atom_site_aniso_U_33
_atom_site_aniso_U_23
_atom_site_aniso_U_13
_atom_site_aniso_U_12
O1 0.0348(4) 0.0220(4) 0.0235(4) 0.0039(3) 0.0005(3) -0.0013(3)
O3 0.0410(5) 0.0254(4) 0.0219(4) -0.0004(3) -0.0027(3) -0.0020(3)
O2 0.0397(5) 0.0227(4) 0.0241(4) -0.0011(3) 0.0001(3) -0.0044(3)
O4 0.0442(5) 0.0304(4) 0.0220(4) 0.0042(3) -0.0008(3) 0.0000(4)
N1 0.0284(5) 0.0242(5) 0.0241(5) 0.0008(3) -0.0003(4) -0.0017(3)
C9 0.0209(5) 0.0227(5) 0.0239(5) 0.0021(4) -0.0012(4) -0.0009(4)
C8 0.0192(5) 0.0241(5) 0.0241(5) 0.0019(4) -0.0005(4) -0.0013(4)
C7 0.0242(5) 0.0234(5) 0.0258(6) -0.0007(4) -0.0013(4) -0.0018(4)
C6 0.0220(5) 0.0239(5) 0.0257(6) 0.0014(4) -0.0004(4) -0.0019(4)
C12 0.0232(5) 0.0273(6) 0.0267(5) 0.0009(4) -0.0019(4) -0.0006(4)
C11 0.0210(5) 0.0231(5) 0.0250(5) 0.0010(4) -0.0044(4) -0.0005(4)
C2 0.0225(5) 0.0234(5) 0.0250(5) -0.0003(4) -0.0012(4) -0.0018(4)
C13 0.0270(5) 0.0309(6) 0.0283(5) -0.0053(4) -0.0016(4) 0.0026(4)
C16 0.0212(5) 0.0242(5) 0.0268(5) 0.0012(4) -0.0040(4) -0.0006(4)
C10 0.0231(5) 0.0226(5) 0.0246(5) 0.0033(4) -0.0009(4) 0.0004(4)
C5 0.0277(5) 0.0225(5) 0.0294(6) 0.0019(4) 0.0004(4) -0.0021(4)
C17 0.0263(5) 0.0222(5) 0.0299(6) 0.0032(4) 0.0008(4) -0.0013(4)
C14 0.0316(6) 0.0231(5) 0.0346(6) -0.0043(4) -0.0075(5) 0.0025(4)
C18 0.0343(6) 0.0289(6) 0.0236(5) -0.0015(4) -0.0005(4) -0.0053(5)
C15 0.0270(5) 0.0235(5) 0.0314(6) 0.0025(4) -0.0043(4) -0.0027(4)
C3 0.0255(5) 0.0287(6) 0.0225(5) 0.0035(4) -0.0001(4) -0.0015(4)
C4 0.0314(6) 0.0240(5) 0.0296(6) 0.0067(4) 0.0007(4) -0.0010(4)
C19 0.0378(6) 0.0308(6) 0.0299(6) -0.0045(5) 0.0010(5) -0.0049(5)
C1 0.0559(8) 0.0316(6) 0.0224(6) 0.0022(5) -0.0037(5) -0.0065(6)

loop_
_atom_type_symbol
_atom_type_description
_atom_type_scat_dispersion_real
_atom_type_scat_dispersion_imag
_atom_type_scat_source
C C 0.0181 0.0091 'International Tables Vol C Tables 4.2.6.8 and 6.1.1.4'
H H 0.0000 0.0000 'International Tables Vol C Tables 4.2.6.8 and 6.1.1.4'
N N 0.0311 0.0180 'International Tables Vol C Tables 4.2.6.8 and 6.1.1.4'
O O 0.0492 0.0322 'International Tables Vol C Tables 4.2.6.8 and 6.1.1.4'

loop_
_geom_angle_atom_site_label_1
_geom_angle_atom_site_label_2
_geom_angle_atom_site_label_3
_geom_angle
_geom_angle_site_symmetry_1
_geom_angle_site_symmetry_3
_geom_angle_publ_flag
C10 O1 C17 113.10(8) . . ?
C2 O3 C1 105.94(9) . . ?
C7 O2 C18 116.62(9) . . ?
C3 O4 C1 105.49(8) . . ?
C7 N1 C10 116.70(10) . . ?
C8 C9 C11 127.27(10) . . ?
C10 C9 C8 115.73(10) . . ?
C10 C9 C11 116.80(9) . . ?
C6 C8 C9 118.65(10) . . ?
C2 C8 C9 127.69(10) . . ?
C2 C8 C6 113.56(10) . . ?
O2 C7 C6 115.47(9) . . ?
N1 C7 O2 119.65(10) . . ?
N1 C7 C6 124.84(10) . . ?
C8 C6 C7 116.66(9) . . ?
C5 C6 C8 122.76(10) . . ?
C5 C6 C7 120.49(10) . . ?
C11 C12 H12 119.8 . . ?
C13 C12 H12 119.8 . . ?
C13 C12 C11 120.33(10) . . ?
C12 C11 C9 124.69(10) . . ?
C12 C11 C16 118.46(10) . . ?
C16 C11 C9 116.49(10) . . ?
O3 C2 C8 128.21(10) . . ?
C3 C2 O3 109.13(10) . . ?
C3 C2 C8 122.55(10) . . ?
C12 C13 H13 119.6 . . ?
C12 C13 C14 120.79(11) . . ?
C14 C13 H13 119.6 . . ?
C11 C16 C17 116.35(10) . . ?
C15 C16 C11 120.69(11) . . ?
C15 C16 C17 122.95(10) . . ?
O1 C10 C9 121.90(10) . . ?
N1 C10 O1 111.46(9) . . ?
N1 C10 C9 126.58(10) . . ?
C6 C5 H5 119.4 . . ?
C4 C5 C6 121.16(10) . . ?
C4 C5 H5 119.4 . . ?
O1 C17 C16 110.33(9) . . ?
O1 C17 H17A 109.6 . . ?
O1 C17 H17B 109.6 . . ?
C16 C17 H17A 109.6 . . ?
C16 C17 H17B 109.6 . . ?
H17A C17 H17B 108.1 . . ?
C13 C14 H14 120.3 . . ?
C13 C14 C15 119.37(11) . . ?
C15 C14 H14 120.3 . . ?
O2 C18 H18A 110.4 . . ?
O2 C18 H18B 110.4 . . ?
O2 C18 C19 106.49(9) . . ?
H18A C18 H18B 108.6 . . ?
C19 C18 H18A 110.4 . . ?
C19 C18 H18B 110.4 . . ?
C16 C15 C14 120.23(11) . . ?
C16 C15 H15 119.9 . . ?
C14 C15 H15 119.9 . . ?
O4 C3 C2 110.66(10) . . ?
O4 C3 C4 125.68(10) . . ?
C2 C3 C4 123.62(11) . . ?
C5 C4 C3 116.35(10) . . ?
C5 C4 H4 121.8 . . ?
C3 C4 H4 121.8 . . ?
C18 C19 H19A 109.5 . . ?
C18 C19 H19B 109.5 . . ?
C18 C19 H19C 109.5 . . ?
H19A C19 H19B 109.5 . . ?
H19A C19 H19C 109.5 . . ?
H19B C19 H19C 109.5 . . ?
O3 C1 O4 108.75(9) . . ?
O3 C1 H1A 109.9 . . ?
O3 C1 H1B 109.9 . . ?
O4 C1 H1A 109.9 . . ?
O4 C1 H1B 109.9 . . ?
H1A C1 H1B 108.3 . . ?

loop_
_geom_bond_atom_site_label_1
_geom_bond_atom_site_label_2
_geom_bond_distance
_geom_bond_site_symmetry_2
_geom_bond_publ_flag
O1 C10 1.3621(13) . ?
O1 C17 1.4415(14) . ?
O3 C2 1.3812(13) . ?
O3 C1 1.4201(14) . ?
O2 C7 1.3439(13) . ?
O2 C18 1.4519(14) . ?
O4 C3 1.3711(14) . ?
O4 C1 1.4206(16) . ?
N1 C7 1.3037(15) . ?
N1 C10 1.3540(14) . ?
C9 C8 1.4393(15) . ?
C9 C11 1.4788(15) . ?
C9 C10 1.3865(16) . ?
C8 C6 1.4340(15) . ?
C8 C2 1.4053(16) . ?
C7 C6 1.4361(16) . ?
C6 C5 1.4088(15) . ?
C12 H12 0.9500 . ?
C12 C11 1.4041(16) . ?
C12 C13 1.3883(16) . ?
C11 C16 1.4080(16) . ?
C2 C3 1.3721(15) . ?
C13 H13 0.9500 . ?
C13 C14 1.3918(18) . ?
C16 C17 1.5026(17) . ?
C16 C15 1.3889(16) . ?
C5 H5 0.9500 . ?
C5 C4 1.3759(17) . ?
C17 H17A 0.9900 . ?
C17 H17B 0.9900 . ?
C14 H14 0.9500 . ?
C14 C15 1.3955(18) . ?
C18 H18A 0.9900 . ?
C18 H18B 0.9900 . ?
C18 C19 1.5038(16) . ?
C15 H15 0.9500 . ?
C3 C4 1.3882(16) . ?
C4 H4 0.9500 . ?
C19 H19A 0.9800 . ?
C19 H19B 0.9800 . ?
C19 H19C 0.9800 . ?
C1 H1A 0.9900 . ?
C1 H1B 0.9900 . ?
